data_4131502
loop_
_publ_author_name
'Wilkerson-Hill, Sidney M'
'Yu, Diana'
'Painter, Phillip P.'
'Fisher, Ethan L.'
'Tantillo, Dean J.'
'Sarpong, Richmond'
'Hein, Jason E.'

_publ_section_title
;
 Mechanism of a No-Metal-Added Heterocycloisomerization of
 Alkynylcyclopropylhydrazones: Synthesis of Cycloheptane-Fused
 Aminopyrroles Facilitated by Copper Salts at Trace Loadings.
;
_journal_issue 30
_journal_name_full 'Journal of the American Chemical Society'
_journal_page_first 10569
_journal_page_last 10577
_journal_paper_doi 10.1021/jacs.7b06007
_journal_volume 139
_journal_year 2017
_chemical_formula_moiety 'C19 H22 N2 O4 S'
_chemical_formula_sum 'C19 H22 N2 O4 S'
_chemical_formula_weight 374.44
_space_group_crystal_system monoclinic
_space_group_IT_number 14
_space_group_name_Hall '-P 2yn'
_space_group_name_H-M_alt 'P 1 21/n 1'
_atom_sites_solution_hydrogens mixed
_atom_sites_solution_primary direct
_atom_sites_solution_secondary difmap
_audit_creation_date 2013-12-05
_audit_creation_method
;
Olex2 1.2-beta
(compiled 2013.11.15 svn.r2834 for OlexSys, GUI svn.r4720)
;
_cell_angle_alpha 90
_cell_angle_beta 117.3470(18)
_cell_angle_gamma 90
_cell_formula_units_Z 4
_cell_length_a 9.6878(6)
_cell_length_b 23.1088(14)
_cell_length_c 9.8408(6)
_cell_measurement_reflns_used 5236
_cell_measurement_temperature 100
_cell_measurement_theta_max 27.433
_cell_measurement_theta_min 2.442
_cell_volume 1956.9(2)
_computing_cell_refinement 'SAINT v8.32B (Bruker, 2013)'
_computing_data_collection 'APEX2 v2013.6-2 (Bruker, 2013)'
_computing_data_reduction 'SAINT v8.32B (Bruker, 2013)'
_computing_molecular_graphics 'Olex2 (Dolomanov et al., 2009)'
_computing_publication_material 'Olex2 (Dolomanov et al., 2009)'
_computing_structure_refinement 'XL (Sheldrick, 2008)'
_computing_structure_solution 'XT (Sheldrick, 2008)'
_diffrn_ambient_temperature 100
_diffrn_detector 'Bruker APEX-II CCD'
_diffrn_detector_area_resol_mean 7.9
_diffrn_detector_type 'CCD Area Detector'
_diffrn_measured_fraction_theta_full 1.000
_diffrn_measured_fraction_theta_max 0.968
_diffrn_measurement_device 'Kappa Four-Circle Diffractometer'
_diffrn_measurement_device_type 'Bruker APEX II Ultra'
_diffrn_measurement_method '\w and \f scans'
_diffrn_radiation_monochromator 'Double Bounce Multilayer Mirrors'
_diffrn_radiation_probe x-ray
_diffrn_radiation_type MoK\a
_diffrn_radiation_wavelength 0.71073
_diffrn_reflns_av_R_equivalents 0.0530
_diffrn_reflns_av_unetI/netI 0.0497
_diffrn_reflns_Laue_measured_fraction_full 1.000
_diffrn_reflns_Laue_measured_fraction_max 0.968
_diffrn_reflns_limit_h_max 12
_diffrn_reflns_limit_h_min -10
_diffrn_reflns_limit_k_max 30
_diffrn_reflns_limit_k_min -30
_diffrn_reflns_limit_l_max 9
_diffrn_reflns_limit_l_min -13
_diffrn_reflns_number 19309
_diffrn_reflns_point_group_measured_fraction_full 1.000
_diffrn_reflns_point_group_measured_fraction_max 0.968
_diffrn_reflns_theta_full 25.000
_diffrn_reflns_theta_max 28.315
_diffrn_reflns_theta_min 1.762
_diffrn_source 'Micro Focus Rotating Anode'
_diffrn_source_type 'Bruker TXS'
_diffrn_standards_number 0
_exptl_absorpt_coefficient_mu 0.191
_exptl_absorpt_correction_T_max 0.7457
_exptl_absorpt_correction_T_min 0.6864
_exptl_absorpt_correction_type multi-scan
_exptl_absorpt_process_details
;
SADABS-2012/1 (Bruker,2012) was used for absorption correction.
wR2(int) was 0.0811 before and 0.0569 after correction.
The Ratio of minimum to maximum transmission is 0.9205.
The \l/2 correction factor is 0.0015.
;
_exptl_crystal_colour Colorless
_exptl_crystal_colour_primary Colorless
_exptl_crystal_density_diffrn 1.271
_exptl_crystal_description Block
_exptl_crystal_F_000 792
_exptl_crystal_size_max 0.225
_exptl_crystal_size_mid 0.135
_exptl_crystal_size_min 0.117
_refine_diff_density_max 0.423
_refine_diff_density_min -0.433
_refine_diff_density_rms 0.059
_refine_ls_extinction_method none
_refine_ls_goodness_of_fit_ref 1.032
_refine_ls_hydrogen_treatment mixed
_refine_ls_matrix_type full
_refine_ls_number_parameters 241
_refine_ls_number_reflns 4709
_refine_ls_number_restraints 1
_refine_ls_restrained_S_all 1.032
_refine_ls_R_factor_all 0.0599
_refine_ls_R_factor_gt 0.0430
_refine_ls_shift/su_max 0.001
_refine_ls_shift/su_mean 0.000
_refine_ls_structure_factor_coef Fsqd
_refine_ls_weighting_details 'w=1/[\s^2^(Fo^2^)+(0.0421P)^2^+1.2079P] where P=(Fo^2^+2Fc^2^)/3'
_refine_ls_weighting_scheme calc
_refine_ls_wR_factor_gt 0.0998
_refine_ls_wR_factor_ref 0.1099
_reflns_Friedel_coverage 0.000
_reflns_number_gt 3738
_reflns_number_total 4709
_reflns_threshold_expression 'I > 2\s(I)'
_cod_data_source_file ja7b06007_si_003.cif
_cod_data_source_block Hein03
_cod_depositor_comments
;
The following automatic conversions were performed:

data item '_diffrn_radiation_probe' value 'X-ray' was changed to
'x-ray' in accordance with the
/home/saulius/struct/COD-crude-data/automatic-downloads/DataCite-retrospective/ACS/depositions/lib/dictionaries/cif_core.dic
dictionary named 'cif_core.dic' version 2.4.2 last updated on
2011-04-26.

Automatic conversion script
Id: cif_fix_values 6909 2019-04-08 15:41:33Z antanas 
;
_cod_database_code 4131502
_shelxl_version_number 2013-3
_shelx_space_group_comment
;
The symmetry employed for this shelxl refinement is uniquely defined
by the following loop, which should always be used as a source of
symmetry information in preference to the above space-group names.
They are only intended as comments.
;
_shelx_estimated_absorpt_t_max 0.978
_shelx_estimated_absorpt_t_min 0.958
_olex2_refinement_description
;
1. Fixed Uiso
 At 1.2 times of:
  All C(H) groups, All C(H,H) groups
 At 1.5 times of:
  All C(H,H,H) groups
2. Restrained distances
 N2-H2
 0.9 with sigma of 0.02
3.a Ternary CH refined with riding coordinates:
 C8(H8), C9(H9)
3.b Secondary CH2 refined with riding coordinates:
 C6(H6A,H6B), C7(H7A,H7B), C5(H5A,H5B), C11(H11A,H11B)
3.c Aromatic/amide H refined with riding coordinates:
 C14(H14), C15(H15), C18(H18), C17(H17)
3.d Idealised Me refined as rotating group:
 C19(H19A,H19B,H19C), C12(H12A,H12B,H12C)
3.e :
 C1(H1)
;

loop_
_space_group_symop_operation_xyz
'x, y, z'
'-x+1/2, y+1/2, -z+1/2'
'-x, -y, -z'
'x-1/2, -y-1/2, z-1/2'

loop_
_atom_site_label
_atom_site_type_symbol
_atom_site_fract_x
_atom_site_fract_y
_atom_site_fract_z
_atom_site_U_iso_or_equiv
_atom_site_adp_type
_atom_site_occupancy
_atom_site_site_symmetry_order
_atom_site_calc_flag
_atom_site_refinement_flags_posn
S1 S 0.61396(5) 0.32288(2) 0.93751(4) 0.01387(11) Uani 1 1 d .
O1 O 0.76154(13) 0.34427(5) 1.04755(13) 0.0195(3) Uani 1 1 d .
O2 O 0.54151(14) 0.27592(5) 0.97577(14) 0.0201(3) Uani 1 1 d .
O3 O -0.02126(14) 0.43947(6) 0.79919(14) 0.0227(3) Uani 1 1 d .
O4 O 0.17285(14) 0.44369(5) 1.03991(13) 0.0198(3) Uani 1 1 d .
N1 N 0.52601(16) 0.42360(6) 0.82892(15) 0.0142(3) Uani 1 1 d .
N2 N 0.48663(17) 0.37626(6) 0.89417(16) 0.0147(3) Uani 1 1 d D
H2 H 0.3928(18) 0.3623(8) 0.842(2) 0.022(5) Uiso 1 1 d D
C1 C 0.1269(2) 0.35388(8) 0.59984(19) 0.0182(4) Uani 1 1 d .
H1 H 0.0880 0.3170 0.5563 0.022 Uiso 1 1 calc R
C2 C 0.17577(19) 0.40004(7) 0.65442(18) 0.0141(3) Uani 1 1 d .
C3 C 0.25123(19) 0.45412(7) 0.72279(18) 0.0125(3) Uani 1 1 d .
C4 C 0.41690(19) 0.45923(7) 0.75034(18) 0.0130(3) Uani 1 1 d .
C5 C 0.4578(2) 0.51117(7) 0.6854(2) 0.0166(3) Uani 1 1 d .
H5A H 0.4109 0.5076 0.5727 0.020 Uiso 1 1 calc R
H5B H 0.5720 0.5135 0.7262 0.020 Uiso 1 1 calc R
C6 C 0.3980(2) 0.56605(7) 0.7273(2) 0.0169(3) Uani 1 1 d .
H6A H 0.4449 0.5695 0.8400 0.020 Uiso 1 1 calc R
H6B H 0.4298 0.6003 0.6879 0.020 Uiso 1 1 calc R
C7 C 0.22119(19) 0.56493(7) 0.66010(19) 0.0169(3) Uani 1 1 d .
H7A H 0.1880 0.5978 0.7026 0.020 Uiso 1 1 calc R
H7B H 0.1752 0.5705 0.5480 0.020 Uiso 1 1 calc R
C8 C 0.15788(19) 0.50954(7) 0.69166(19) 0.0140(3) Uani 1 1 d .
H8 H 0.0435 0.5042 0.6270 0.017 Uiso 1 1 calc R
C9 C 0.22004(19) 0.48345(7) 0.84834(18) 0.0135(3) Uani 1 1 d .
H9 H 0.3097 0.5036 0.9328 0.016 Uiso 1 1 calc R
C10 C 0.1091(2) 0.45361(7) 0.88943(19) 0.0156(3) Uani 1 1 d .
C11 C 0.0750(2) 0.41253(8) 1.0916(2) 0.0244(4) Uani 1 1 d .
H11A H 0.0523 0.3732 1.0468 0.029 Uiso 1 1 calc R
H11B H -0.0246 0.4332 1.0597 0.029 Uiso 1 1 calc R
C12 C 0.1619(3) 0.40906(12) 1.2622(2) 0.0417(6) Uani 1 1 d .
H12A H 0.2574 0.3867 1.2922 0.062 Uiso 1 1 calc GR
H12B H 0.0969 0.3901 1.3013 0.062 Uiso 1 1 calc GR
H12C H 0.1884 0.4482 1.3049 0.062 Uiso 1 1 calc GR
C13 C 0.62411(18) 0.30640(7) 0.76827(18) 0.0132(3) Uani 1 1 d .
C14 C 0.72740(19) 0.33673(7) 0.73304(19) 0.0150(3) Uani 1 1 d .
H14 H 0.7923 0.3660 0.7997 0.018 Uiso 1 1 calc R
C15 C 0.7338(2) 0.32344(7) 0.59848(19) 0.0176(4) Uani 1 1 d .
H15 H 0.8053 0.3434 0.5740 0.021 Uiso 1 1 calc R
C16 C 0.6375(2) 0.28147(7) 0.4989(2) 0.0193(4) Uani 1 1 d .
C17 C 0.5327(2) 0.25311(8) 0.5355(2) 0.0218(4) Uani 1 1 d .
H17 H 0.4645 0.2251 0.4668 0.026 Uiso 1 1 calc R
C18 C 0.5254(2) 0.26476(7) 0.6701(2) 0.0190(4) Uani 1 1 d .
H18 H 0.4543 0.2447 0.6947 0.023 Uiso 1 1 calc R
C19 C 0.6459(3) 0.26713(9) 0.3528(2) 0.0305(5) Uani 1 1 d .
H19A H 0.5453 0.2753 0.2646 0.046 Uiso 1 1 calc GR
H19B H 0.6710 0.2260 0.3528 0.046 Uiso 1 1 calc GR
H19C H 0.7267 0.2907 0.3463 0.046 Uiso 1 1 calc GR

loop_
_atom_site_aniso_label
_atom_site_aniso_U_11
_atom_site_aniso_U_22
_atom_site_aniso_U_33
_atom_site_aniso_U_23
_atom_site_aniso_U_13
_atom_site_aniso_U_12
S1 0.0153(2) 0.0131(2) 0.01228(19) 0.00238(15) 0.00557(16) 0.00250(15)
O1 0.0158(6) 0.0240(7) 0.0130(6) -0.0005(5) 0.0018(5) 0.0027(5)
O2 0.0262(7) 0.0166(6) 0.0209(6) 0.0070(5) 0.0136(6) 0.0025(5)
O3 0.0171(6) 0.0275(7) 0.0216(6) -0.0012(5) 0.0073(5) -0.0073(5)
O4 0.0208(6) 0.0254(7) 0.0159(6) -0.0011(5) 0.0108(5) -0.0072(5)
N1 0.0172(7) 0.0112(7) 0.0151(7) -0.0001(5) 0.0083(6) -0.0005(5)
N2 0.0142(7) 0.0134(7) 0.0167(7) 0.0025(6) 0.0073(6) 0.0010(6)
C1 0.0204(9) 0.0149(8) 0.0174(8) -0.0005(7) 0.0072(7) -0.0010(7)
C2 0.0137(8) 0.0153(8) 0.0127(7) 0.0020(6) 0.0054(7) 0.0013(6)
C3 0.0142(8) 0.0105(7) 0.0112(7) 0.0001(6) 0.0043(6) -0.0003(6)
C4 0.0153(8) 0.0131(8) 0.0112(7) -0.0028(6) 0.0065(7) -0.0016(6)
C5 0.0179(8) 0.0150(8) 0.0188(8) 0.0020(7) 0.0100(7) -0.0017(7)
C6 0.0193(9) 0.0120(8) 0.0183(8) 0.0005(7) 0.0077(7) -0.0030(7)
C7 0.0187(9) 0.0125(8) 0.0177(8) 0.0017(7) 0.0067(7) 0.0002(7)
C8 0.0142(8) 0.0113(8) 0.0144(8) -0.0001(6) 0.0047(7) -0.0001(6)
C9 0.0138(8) 0.0134(8) 0.0120(7) -0.0024(6) 0.0049(7) -0.0017(6)
C10 0.0187(8) 0.0127(8) 0.0168(8) -0.0020(7) 0.0093(7) -0.0003(7)
C11 0.0275(10) 0.0269(10) 0.0250(10) 0.0006(8) 0.0174(9) -0.0072(8)
C12 0.0414(13) 0.0621(16) 0.0269(11) 0.0072(11) 0.0204(10) -0.0131(12)
C13 0.0138(8) 0.0113(7) 0.0125(7) 0.0012(6) 0.0044(6) 0.0022(6)
C14 0.0135(8) 0.0126(8) 0.0152(8) 0.0007(6) 0.0035(7) -0.0006(6)
C15 0.0185(8) 0.0170(8) 0.0191(8) 0.0031(7) 0.0102(7) 0.0003(7)
C16 0.0233(9) 0.0177(9) 0.0173(8) 0.0003(7) 0.0096(8) 0.0049(7)
C17 0.0248(9) 0.0179(9) 0.0203(9) -0.0081(7) 0.0084(8) -0.0053(7)
C18 0.0193(9) 0.0161(8) 0.0225(9) -0.0021(7) 0.0104(8) -0.0043(7)
C19 0.0426(12) 0.0304(11) 0.0243(10) -0.0049(8) 0.0201(10) 0.0011(9)

loop_
_atom_type_symbol
_atom_type_description
_atom_type_scat_dispersion_real
_atom_type_scat_dispersion_imag
_atom_type_scat_source
C C 0.0033 0.0016 'International Tables Vol C Tables 4.2.6.8 and 6.1.1.4'
H H 0.0000 0.0000 'International Tables Vol C Tables 4.2.6.8 and 6.1.1.4'
N N 0.0061 0.0033 'International Tables Vol C Tables 4.2.6.8 and 6.1.1.4'
O O 0.0106 0.0060 'International Tables Vol C Tables 4.2.6.8 and 6.1.1.4'
S S 0.1246 0.1234 'International Tables Vol C Tables 4.2.6.8 and 6.1.1.4'

loop_
_geom_angle_atom_site_label_1
_geom_angle_atom_site_label_2
_geom_angle_atom_site_label_3
_geom_angle
O1 S1 O2 120.22(8)
O1 S1 N2 107.78(7)
O1 S1 C13 108.77(8)
O2 S1 N2 103.59(7)
O2 S1 C13 109.43(8)
N2 S1 C13 106.09(7)
C10 O4 C11 115.35(13)
C4 N1 N2 116.97(14)
S1 N2 H2 109.1(13)
N1 N2 S1 111.76(11)
N1 N2 H2 116.7(13)
C2 C1 H1 180.0
C1 C2 C3 173.86(18)
C2 C3 C4 114.87(14)
C2 C3 C8 120.54(14)
C2 C3 C9 120.28(14)
C4 C3 C8 117.27(13)
C4 C3 C9 113.76(13)
C8 C3 C9 58.46(10)
N1 C4 C3 125.05(14)
N1 C4 C5 117.80(15)
C5 C4 C3 117.11(14)
C4 C5 H5A 109.6
C4 C5 H5B 109.6
C4 C5 C6 110.06(13)
H5A C5 H5B 108.2
C6 C5 H5A 109.6
C6 C5 H5B 109.6
C5 C6 H6A 109.4
C5 C6 H6B 109.4
H6A C6 H6B 108.0
C7 C6 C5 110.98(14)
C7 C6 H6A 109.4
C7 C6 H6B 109.4
C6 C7 H7A 108.8
C6 C7 H7B 108.8
H7A C7 H7B 107.7
C8 C7 C6 113.93(14)
C8 C7 H7A 108.8
C8 C7 H7B 108.8
C3 C8 H8 114.1
C7 C8 C3 119.75(14)
C7 C8 H8 114.1
C9 C8 C3 62.11(11)
C9 C8 C7 122.83(14)
C9 C8 H8 114.1
C3 C9 H9 116.9
C8 C9 C3 59.44(10)
C8 C9 H9 116.9
C10 C9 C3 116.37(13)
C10 C9 C8 117.94(14)
C10 C9 H9 116.9
O3 C10 O4 124.27(16)
O3 C10 C9 124.74(15)
O4 C10 C9 110.99(14)
O4 C11 H11A 110.2
O4 C11 H11B 110.2
O4 C11 C12 107.33(15)
H11A C11 H11B 108.5
C12 C11 H11A 110.2
C12 C11 H11B 110.2
C11 C12 H12A 109.5
C11 C12 H12B 109.5
C11 C12 H12C 109.5
H12A C12 H12B 109.5
H12A C12 H12C 109.5
H12B C12 H12C 109.5
C14 C13 S1 119.21(12)
C18 C13 S1 119.34(13)
C18 C13 C14 121.41(16)
C13 C14 H14 120.7
C15 C14 C13 118.63(15)
C15 C14 H14 120.7
C14 C15 H15 119.4
C14 C15 C16 121.14(16)
C16 C15 H15 119.4
C15 C16 C19 120.72(16)
C17 C16 C15 118.74(16)
C17 C16 C19 120.54(16)
C16 C17 H17 119.3
C18 C17 C16 121.43(16)
C18 C17 H17 119.3
C13 C18 H18 120.7
C17 C18 C13 118.61(16)
C17 C18 H18 120.7
C16 C19 H19A 109.5
C16 C19 H19B 109.5
C16 C19 H19C 109.5
H19A C19 H19B 109.5
H19A C19 H19C 109.5
H19B C19 H19C 109.5

loop_
_geom_bond_atom_site_label_1
_geom_bond_atom_site_label_2
_geom_bond_distance
S1 O1 1.4278(12)
S1 O2 1.4334(12)
S1 N2 1.6559(14)
S1 C13 1.7547(16)
O3 C10 1.208(2)
O4 C10 1.337(2)
O4 C11 1.455(2)
N1 N2 1.4070(19)
N1 C4 1.281(2)
N2 H2 0.874(15)
C1 H1 0.9500
C2 C1 1.190(2)
C2 C3 1.448(2)
C3 C4 1.504(2)
C3 C9 1.556(2)
C4 C5 1.496(2)
C5 H5A 0.9900
C5 H5B 0.9900
C6 C5 1.527(2)
C6 H6A 0.9900
C6 H6B 0.9900
C6 C7 1.527(2)
C7 H7A 0.9900
C7 H7B 0.9900
C8 C3 1.516(2)
C8 C7 1.512(2)
C8 H8 1.0000
C8 C9 1.500(2)
C9 H9 1.0000
C10 C9 1.481(2)
C11 H11A 0.9900
C11 H11B 0.9900
C11 C12 1.495(3)
C12 H12A 0.9800
C12 H12B 0.9800
C12 H12C 0.9800
C13 C18 1.387(2)
C14 C13 1.390(2)
C14 H14 0.9500
C14 C15 1.388(2)
C15 H15 0.9500
C16 C15 1.390(2)
C16 C17 1.388(3)
C16 C19 1.514(2)
C17 H17 0.9500
C18 C17 1.385(2)
C18 H18 0.9500
C19 H19A 0.9800
C19 H19B 0.9800
C19 H19C 0.9800
